data_4319126
loop_
_publ_author_name
'S\'ebastien Fortin'
'Andr\'e L. Beauchamp'

_publ_contact_author
;
    Dr. Andr\'e L. Beauchamp
    D\'epartement de Chimie
    Universit\'e de Montr\'eal
    C.P. 6128, Succ. Centre-ville
    Montr\'eal, Qu\'ebec
    Canada H3C 3J7
;
_publ_contact_author_email beauchmp@ere.umontreal.ca
_publ_contact_author_fax '514 343 7586'
_publ_contact_author_phone '514 343 6446'
_publ_section_title
;
 Preparations, Characterizations, and Structures of
 (Biimidazole)dihalobis(triphenylphosphine)rhenium(III) Salts: Strong
 Ion-Pairing and Acid-Base Properties
;
_journal_name_full 'Inorganic Chemistry'
_journal_page_first 105
_journal_page_last 112
_journal_paper_doi 10.1021/ic0006807
_journal_volume 40
_journal_year 2001
_chemical_compound_source 'synthesized by the authors, see text'
_chemical_formula_moiety 'C44.50 H38.50 Cl7.50 I3 N4 P2 Re'
_chemical_formula_sum 'C44.5 H38.5 Cl7.5 I3 N4 P2 Re'
_chemical_formula_weight 1524.018
_chemical_name_systematic
; 
 ? 
;
_space_group_IT_number 14
_symmetry_cell_setting monoclinic
_symmetry_space_group_name_Hall '-P 2ybc'
_symmetry_space_group_name_H-M 'P 1 21/c 1'
_atom_sites_solution_hydrogens geom
_atom_sites_solution_primary direct
_atom_sites_solution_secondary difmap
_audit_creation_method 'SHELXL93 (Sheldrick, 1993)'
_cell_angle_alpha 90.00
_cell_angle_beta 108.45(4)
_cell_angle_gamma 90.00
_cell_formula_units_Z 4
_cell_length_a 10.479(4)
_cell_length_b 25.791(13)
_cell_length_c 20.335(8)
_cell_measurement_reflns_used 25
_cell_measurement_temperature 223(2)
_cell_measurement_theta_max 8.75
_cell_measurement_theta_min 7.50
_cell_volume 5213(4)
_computing_cell_refinement 'CAD-4 software (Enraf-Nonius, 1989)'
_computing_data_collection 'CAD-4 software (Enraf-Nonius, 1989)'
_computing_data_reduction 'NRC-2, NRC-2A (Ahmed et al, 1973)'
_computing_molecular_graphics 'ORTEPII (Johnson (1976) in NRCVAX (Gabe et al (1989))'
_computing_publication_material 'NRCVAX (Gabe et al (1989) and SHELXL93 (Sheldrick (1993))'
_computing_structure_refinement 'NRCVAX (Gabe et al, 1989) and SHELXL93 (Sheldrick, 1993)'
_computing_structure_solution 'SHELXS86 (Sheldrick, 1990)'
_diffrn_ambient_temperature 223(2)
_diffrn_measurement_device_type 'Nonius CAD-4'
_diffrn_measurement_method '\w/2\q scan'
_diffrn_radiation_monochromator graphite
_diffrn_radiation_source 'normal-focus xray tube'
_diffrn_radiation_type CuK\a
_diffrn_radiation_wavelength 1.54056
_diffrn_reflns_av_R_equivalents 0.114
_diffrn_reflns_av_sigmaI/netI 0.2557
_diffrn_reflns_limit_h_max 12
_diffrn_reflns_limit_h_min -12
_diffrn_reflns_limit_k_max 31
_diffrn_reflns_limit_k_min -31
_diffrn_reflns_limit_l_max 24
_diffrn_reflns_limit_l_min -24
_diffrn_reflns_number 58461
_diffrn_reflns_theta_max 69.93
_diffrn_reflns_theta_min 2.86
_diffrn_standards_decay_% 'no decay, variation  3.8'
_diffrn_standards_interval_time 60
_diffrn_standards_number 5
_exptl_absorpt_coefficient_mu 23.034
_exptl_absorpt_correction_T_max 0.6014
_exptl_absorpt_correction_T_min 0.3049
_exptl_absorpt_correction_type integration
_exptl_absorpt_process_details 'ABSORP in NRCVAX (Gabe et al, 1989)'
_exptl_crystal_colour 'clear dark red'
_exptl_crystal_density_diffrn 1.9417
_exptl_crystal_density_meas ?
_exptl_crystal_density_method none
_exptl_crystal_description needle
_exptl_crystal_F_000 2900.0
_exptl_crystal_size_max 0.52
_exptl_crystal_size_mid 0.03
_exptl_crystal_size_min 0.02
_refine_diff_density_max 1.642
_refine_diff_density_min -1.703
_refine_diff_density_rms 0.186
_refine_ls_extinction_coef 0.000018(3)
_refine_ls_extinction_expression Fc^*^=kFc[1+0.001xFc^2^\l^3^/sin(2\q)]^-1/4^
_refine_ls_extinction_method 'SHELXL93 (Sheldrick, 1993)'
_refine_ls_goodness_of_fit_all 0.698
_refine_ls_goodness_of_fit_ref 0.938
_refine_ls_hydrogen_treatment constr
_refine_ls_matrix_type full
_refine_ls_number_parameters 583
_refine_ls_number_reflns 9892
_refine_ls_number_restraints 162
_refine_ls_restrained_S_all 0.699
_refine_ls_restrained_S_obs 0.947
_refine_ls_R_factor_all 0.1442
_refine_ls_R_factor_gt 0.0591
_refine_ls_shift/su_max 0.976
_refine_ls_shift/su_mean 0.031
_refine_ls_structure_factor_coef Fsqd
_refine_ls_weighting_details 'w=1/[\s^2^(Fo^2^)+(0.0096P)^2^] where P=(Fo^2^+2Fc^2^)/3'
_refine_ls_weighting_scheme calc
_refine_ls_wR_factor_all 0.1290
_refine_ls_wR_factor_ref 0.1061
_reflns_number_gt 4000
_reflns_number_total 9892
_reflns_threshold_expression >2\s(I)
_cod_data_source_file ic0006807_4.cif
_cod_data_source_block compound_3
_cod_depositor_comments
;
The following automatic conversions were performed:

'_symmetry_cell_setting' value 'Monoclinic' changed to 'monoclinic'
according to the built-in table from CIF Core dictionary named
'cif_core.dic' version 2.4.1 from 2010-06-29.

Automatic conversion script
Id: cif_fix_values 1646 2011-03-28 12:23:43Z adriana 

The following automatic conversions were performed:

'_exptl_crystal_density_meas' value 'not measured' was changed to '?'
- the value is perceived as not measured.

Automatic conversion script
Id: cif_fix_values 3008 2015-01-20 13:52:24Z robertas 
;
_cod_original_sg_symbol_H-M 'P 21/c'
_cod_original_formula_sum 'C44.50 H38.50 Cl7.50 I3 N4 P2 Re'
_cod_database_code 4319126

loop_
_symmetry_equiv_pos_as_xyz
'x, y, z'
'-x, y+1/2, -z+1/2'
'-x, -y, -z'
'x, -y-1/2, z-1/2'

loop_
_atom_site_label
_atom_site_type_symbol
_atom_site_fract_x
_atom_site_fract_y
_atom_site_fract_z
_atom_site_U_iso_or_equiv
_atom_site_adp_type
_atom_site_occupancy
_atom_site_calc_flag
_atom_site_refinement_flags
_atom_site_disorder_group
Re Re 0.84012(7) 0.85285(3) 0.48192(4) 0.02259(16) Uani 1 d . .
I1 I 0.60744(10) 0.82451(4) 0.49899(6) 0.0360(3) Uani 1 d . .
I2 I 0.85084(11) 0.95318(4) 0.51967(5) 0.0342(3) Uani 1 d . .
P1 P 0.9751(4) 0.83443(15) 0.6044(2) 0.0301(10) Uani 1 d . .
P2 P 0.7079(4) 0.87203(15) 0.3596(2) 0.0291(10) Uani 1 d . .
N11 N 1.1858(11) 0.8219(5) 0.4270(6) 0.031(3) Uani 1 d . .
H11 H 1.2305 0.7988 0.4121 0.038 Uiso 1 calc R .
N13 N 1.0251(10) 0.8584(5) 0.4592(6) 0.024(3) Uani 1 d . .
N21 N 0.9954(13) 0.7200(5) 0.4126(6) 0.039(4) Uani 1 d . .
H21 H 1.0590 0.7071 0.3986 0.047 Uiso 1 calc R .
N23 N 0.8730(12) 0.7763(4) 0.4505(6) 0.029(3) Uani 1 d . .
C12 C 1.0678(14) 0.8144(5) 0.4388(7) 0.020(3) Uani 1 d . .
C14 C 1.1200(13) 0.8952(6) 0.4603(7) 0.024(4) Uani 1 d . .
H14 H 1.1140 0.9303 0.4715 0.029 Uiso 1 calc R .
C15 C 1.2242(16) 0.8741(6) 0.4429(9) 0.042(5) Uani 1 d . .
H15 H 1.3036 0.8905 0.4419 0.050 Uiso 1 calc R .
C22 C 0.9870(14) 0.7685(6) 0.4352(7) 0.028(4) Uani 1 d . .
C24 C 0.8041(14) 0.7295(5) 0.4382(7) 0.026(4) Uani 1 d . .
H24 H 0.7198 0.7231 0.4438 0.031 Uiso 1 calc R .
C25 C 0.8786(16) 0.6945(6) 0.4166(7) 0.036(4) Uani 1 d . .
H25 H 0.8566 0.6595 0.4061 0.043 Uiso 1 calc R .
C111 C 1.1506(14) 0.8549(6) 0.6180(7) 0.024(3) Uani 1 d . .
C112 C 1.2394(15) 0.8195(6) 0.6023(7) 0.031(4) Uani 1 d . .
H112 H 1.2131 0.7850 0.5907 0.037 Uiso 1 calc R .
C113 C 1.3667(16) 0.8365(7) 0.6043(8) 0.045(5) Uani 1 d . .
H113 H 1.4272 0.8137 0.5935 0.054 Uiso 1 calc R .
C114 C 1.4036(17) 0.8881(7) 0.6227(8) 0.049(5) Uani 1 d . .
H114 H 1.4901 0.8994 0.6247 0.059 Uiso 1 calc R .
C115 C 1.3176(16) 0.9223(6) 0.6375(9) 0.046(5) Uani 1 d . .
H115 H 1.3439 0.9566 0.6504 0.055 Uiso 1 calc R .
C116 C 1.1918(15) 0.9051(6) 0.6333(8) 0.040(5) Uani 1 d . .
H116 H 1.1305 0.9289 0.6413 0.048 Uiso 1 calc R .
C121 C 0.9393(17) 0.8706(7) 0.6763(9) 0.044(5) Uani 1 d . .
C122 C 1.0298(15) 0.8731(7) 0.7410(8) 0.038(4) Uani 1 d . .
H122 H 1.1154 0.8585 0.7480 0.045 Uiso 1 calc R .
C123 C 1.0047(16) 0.8950(6) 0.7957(7) 0.033(4) Uani 1 d . .
H123 H 1.0718 0.8961 0.8392 0.039 Uiso 1 calc R .
C124 C 0.8780(17) 0.9159(6) 0.7871(9) 0.037(4) Uani 1 d . .
H124 H 0.8582 0.9325 0.8238 0.045 Uiso 1 calc R .
C125 C 0.7827(19) 0.9115(6) 0.7227(10) 0.055(6) Uani 1 d . .
H125 H 0.6961 0.9247 0.7166 0.066 Uiso 1 calc R .
C126 C 0.8081(15) 0.8885(6) 0.6668(8) 0.032(4) Uani 1 d . .
H126 H 0.7400 0.8850 0.6240 0.038 Uiso 1 calc R .
C131 C 0.9964(17) 0.7663(6) 0.6391(8) 0.033(4) Uani 1 d . .
C132 C 0.8889(16) 0.7330(6) 0.6079(8) 0.036(4) Uani 1 d . .
H132 H 0.8150 0.7440 0.5707 0.044 Uiso 1 calc R .
C133 C 0.8959(19) 0.6816(7) 0.6350(10) 0.054(5) Uani 1 d . .
H133 H 0.8266 0.6578 0.6153 0.064 Uiso 1 calc R .
C134 C 1.0023(19) 0.6678(7) 0.6889(9) 0.055(6) Uani 1 d . .
H134 H 1.0075 0.6343 0.7077 0.066 Uiso 1 calc R .
C135 C 1.1036(18) 0.7030(7) 0.7163(10) 0.051(5) Uani 1 d . .
H135 H 1.1783 0.6927 0.7537 0.062 Uiso 1 calc R .
C136 C 1.0997(16) 0.7507(7) 0.6920(8) 0.041(5) Uani 1 d . .
H136 H 1.1707 0.7737 0.7124 0.050 Uiso 1 calc R .
C211 C 0.7764(17) 0.9118(5) 0.3061(8) 0.033(4) Uani 1 d . .
C212 C 0.8754(13) 0.9496(6) 0.3356(8) 0.026(4) Uani 1 d . .
H212 H 0.9062 0.9539 0.3840 0.032 Uiso 1 calc R .
C213 C 0.9288(16) 0.9811(6) 0.2941(8) 0.036(4) Uani 1 d . .
H213 H 0.9979 1.0048 0.3147 0.043 Uiso 1 calc R .
C214 C 0.8804(16) 0.9768(6) 0.2252(9) 0.038(4) Uani 1 d . .
H214 H 0.9128 0.9990 0.1974 0.046 Uiso 1 calc R .
C215 C 0.7838(18) 0.9404(6) 0.1940(9) 0.048(5) Uani 1 d . .
H215 H 0.7530 0.9368 0.1456 0.057 Uiso 1 calc R .
C216 C 0.7333(15) 0.9097(6) 0.2347(8) 0.032(4) Uani 1 d . .
H216 H 0.6654 0.8859 0.2128 0.039 Uiso 1 calc R .
C221 C 0.5394(15) 0.9025(7) 0.3377(8) 0.035(4) Uani 1 d . .
C222 C 0.5197(15) 0.9390(6) 0.3849(10) 0.043(5) Uani 1 d . .
H222 H 0.5875 0.9454 0.4271 0.052 Uiso 1 calc R .
C223 C 0.4011(17) 0.9645(6) 0.3684(9) 0.042(5) Uani 1 d . .
H223 H 0.3869 0.9880 0.4008 0.051 Uiso 1 calc R .
C224 C 0.2998(18) 0.9578(7) 0.3060(11) 0.062(6) Uani 1 d . .
H224 H 0.2190 0.9767 0.2951 0.074 Uiso 1 calc R .
C225 C 0.3229(17) 0.9229(8) 0.2615(10) 0.057(6) Uani 1 d . .
H225 H 0.2557 0.9171 0.2189 0.068 Uiso 1 calc R .
C226 C 0.4437(17) 0.8950(7) 0.2768(9) 0.050(5) Uani 1 d . .
H226 H 0.4573 0.8713 0.2446 0.060 Uiso 1 calc R .
C231 C 0.6743(15) 0.8100(6) 0.3102(8) 0.030(4) Uani 1 d . .
C232 C 0.7691(16) 0.7917(6) 0.2835(8) 0.035(4) Uani 1 d . .
H232 H 0.8462 0.8115 0.2871 0.042 Uiso 1 calc R .
C233 C 0.7522(15) 0.7436(6) 0.2509(8) 0.034(4) Uani 1 d . .
H233 H 0.8169 0.7308 0.2320 0.041 Uiso 1 calc R .
C234 C 0.6397(18) 0.7153(6) 0.2470(8) 0.042(5) Uani 1 d . .
H234 H 0.6277 0.6825 0.2260 0.051 Uiso 1 calc R .
C235 C 0.5411(16) 0.7353(7) 0.2742(8) 0.043(5) Uani 1 d . .
H235 H 0.4604 0.7170 0.2672 0.051 Uiso 1 calc R .
C236 C 0.5605(15) 0.7787(6) 0.3090(8) 0.030(4) Uani 1 d . .
H236 H 0.5010 0.7892 0.3327 0.036 Uiso 1 calc R .
I3 I 1.30654(12) 0.70456(5) 0.38543(6) 0.0477(3) Uani 1 d . .
C1 C 0.3691(16) 0.6490(6) 0.5628(9) 0.094(8) Uani 1 d D .
H1 H 0.3560 0.6524 0.5126 0.113 Uiso 1 calc R .
Cl11 Cl 0.4144(6) 0.5858(2) 0.5873(3) 0.097(2) Uani 1 d D .
Cl12 Cl 0.4975(7) 0.6928(2) 0.6084(3) 0.122(3) Uani 1 d D .
Cl13 Cl 0.2212(7) 0.6667(3) 0.5776(4) 0.126(3) Uani 1 d D .
C2 C 0.515(3) 0.9174(15) 0.8944(15) 0.088(10) Uiso 0.25 d PD 1
H2 H 0.4641 0.8852 0.8766 0.106 Uiso 0.25 calc PR 1
Cl21 Cl 0.416(3) 0.9595(16) 0.9253(18) 0.081(14) Uiso 0.25 d PD 1
Cl22 Cl 0.655(2) 0.9032(10) 0.9696(13) 0.071(7) Uiso 0.25 d PD 1
Cl23 Cl 0.567(3) 0.9461(12) 0.8300(12) 0.093(9) Uiso 0.25 d PD 1
C3 C 0.506(3) 0.9260(12) 0.8715(15) 0.088(10) Uiso 0.35 d PD 2
H3 H 0.4748 0.8919 0.8498 0.106 Uiso 0.35 calc PR 2
Cl31 Cl 0.3912(18) 0.9520(8) 0.9092(11) 0.057(6) Uiso 0.35 d PD 2
Cl32 Cl 0.662(2) 0.9200(14) 0.9409(15) 0.131(12) Uiso 0.35 d PD 2
Cl33 Cl 0.524(2) 0.9708(8) 0.8107(9) 0.090(6) Uiso 0.35 d PD 2
C4 C 0.478(4) 0.9138(15) 0.8856(15) 0.088(10) Uiso 0.20 d PD 3
H4 H 0.4121 0.8872 0.8885 0.106 Uiso 0.20 calc PR 3
Cl41 Cl 0.463(4) 0.9695(14) 0.9309(18) 0.088(14) Uiso 0.20 d PD 3
Cl42 Cl 0.646(3) 0.8921(14) 0.9271(17) 0.094(13) Uiso 0.20 d PD 3
Cl43 Cl 0.464(3) 0.9272(12) 0.8001(13) 0.088(10) Uiso 0.20 d PD 3
C5 C 0.518(5) 0.922(2) 0.900(2) 0.088(10) Uiso 0.20 d PD 4
H5 H 0.4719 0.8927 0.9151 0.106 Uiso 0.20 calc PR 4
Cl51 Cl 0.411(6) 0.975(3) 0.875(3) 0.29(4) Uiso 0.20 d PD 4
Cl52 Cl 0.661(7) 0.943(4) 0.971(2) 0.45(7) Uiso 0.20 d PD 4
Cl53 Cl 0.574(3) 0.9028(11) 0.8320(14) 0.073(8) Uiso 0.20 d PD 4
C6 C 0.088(3) 0.5007(9) 0.5311(14) 0.18(3) Uiso 0.50 d PD -1
H6 H 0.1816 0.4914 0.5588 0.211 Uiso 0.50 calc PR -1
Cl61 Cl 0.0807(17) 0.5350(7) 0.4561(8) 0.152(7) Uiso 0.50 d PD -1
Cl62 Cl 0.0109(18) 0.5434(7) 0.5765(9) 0.174(7) Uiso 0.50 d PD -1
Cl63 Cl -0.015(2) 0.4465(8) 0.5050(13) 0.233(11) Uiso 0.50 d PD -1

loop_
_atom_site_aniso_label
_atom_site_aniso_U_11
_atom_site_aniso_U_22
_atom_site_aniso_U_33
_atom_site_aniso_U_23
_atom_site_aniso_U_13
_atom_site_aniso_U_12
Re 0.0202(4) 0.0228(3) 0.0288(4) -0.0042(3) 0.0135(3) -0.0032(3)
I1 0.0261(6) 0.0419(6) 0.0467(7) 0.0000(5) 0.0211(5) -0.0020(5)
I2 0.0386(7) 0.0261(5) 0.0419(7) -0.0040(5) 0.0182(5) -0.0019(5)
P1 0.031(2) 0.031(2) 0.036(2) -0.0020(19) 0.022(2) -0.0023(19)
P2 0.028(2) 0.026(2) 0.040(3) -0.0005(19) 0.021(2) 0.0015(18)
N11 0.010(7) 0.047(9) 0.046(9) -0.004(7) 0.020(6) 0.004(6)
N13 0.008(6) 0.031(7) 0.028(7) -0.005(6) 0.000(5) 0.002(6)
N21 0.047(10) 0.029(8) 0.052(9) 0.002(7) 0.031(8) 0.021(7)
N23 0.036(8) 0.016(6) 0.041(8) -0.002(6) 0.021(7) 0.002(6)
C12 0.017(8) 0.019(7) 0.028(9) -0.006(6) 0.012(7) 0.004(6)
C14 0.017(8) 0.030(9) 0.024(9) -0.006(7) 0.005(7) -0.012(7)
C15 0.022(9) 0.043(11) 0.071(13) 0.001(10) 0.032(9) 0.004(8)
C22 0.018(9) 0.039(10) 0.024(9) 0.000(7) 0.004(7) -0.007(7)
C24 0.018(8) 0.016(7) 0.046(10) 0.001(7) 0.014(8) -0.005(6)
C25 0.051(12) 0.029(9) 0.034(10) 0.000(8) 0.022(9) -0.012(8)
C111 0.025(8) 0.030(8) 0.019(8) 0.012(7) 0.010(6) 0.009(7)
C112 0.033(10) 0.035(9) 0.019(8) 0.010(7) 0.001(7) 0.005(8)
C113 0.034(11) 0.067(14) 0.043(11) 0.018(10) 0.024(9) 0.006(10)
C114 0.029(11) 0.072(15) 0.037(11) -0.007(10) -0.002(9) -0.034(10)
C115 0.029(10) 0.034(10) 0.074(14) -0.018(10) 0.016(10) -0.014(8)
C116 0.023(10) 0.038(10) 0.054(13) -0.004(9) 0.005(9) -0.001(8)
C121 0.041(11) 0.054(12) 0.042(11) -0.013(9) 0.020(9) 0.002(9)
C122 0.018(9) 0.066(13) 0.025(9) -0.011(9) 0.000(7) -0.008(8)
C123 0.038(10) 0.043(10) 0.014(8) -0.011(7) 0.002(8) 0.000(8)
C124 0.039(11) 0.036(10) 0.039(11) -0.014(9) 0.017(9) 0.004(8)
C125 0.059(14) 0.035(11) 0.092(17) -0.007(11) 0.054(13) 0.006(10)
C126 0.027(9) 0.041(10) 0.028(9) 0.007(8) 0.010(8) 0.016(8)
C131 0.049(12) 0.024(9) 0.031(10) 0.007(7) 0.022(9) 0.005(8)
C132 0.029(10) 0.044(11) 0.040(11) -0.005(9) 0.017(8) -0.002(8)
C133 0.055(13) 0.030(10) 0.086(16) 0.010(10) 0.036(12) -0.003(10)
C134 0.068(15) 0.044(12) 0.060(14) 0.030(10) 0.031(12) 0.033(11)
C135 0.043(12) 0.033(10) 0.088(16) 0.021(11) 0.035(12) 0.014(9)
C136 0.033(11) 0.049(11) 0.028(10) 0.008(9) -0.010(8) -0.013(9)
C211 0.054(12) 0.005(7) 0.039(10) 0.003(7) 0.014(9) 0.005(7)
C212 0.011(8) 0.036(9) 0.037(9) -0.004(8) 0.015(7) 0.001(7)
C213 0.044(11) 0.026(9) 0.045(11) 0.003(8) 0.025(9) -0.007(8)
C214 0.047(12) 0.024(9) 0.046(11) 0.001(8) 0.019(10) -0.006(8)
C215 0.078(15) 0.040(11) 0.030(10) 0.004(8) 0.024(10) 0.004(10)
C216 0.030(10) 0.028(9) 0.037(10) -0.004(8) 0.009(8) 0.012(8)
C221 0.020(9) 0.057(12) 0.022(9) 0.008(8) 0.000(8) 0.006(8)
C222 0.023(9) 0.023(9) 0.088(15) 0.014(9) 0.024(10) 0.013(7)
C223 0.046(12) 0.024(9) 0.062(13) 0.011(9) 0.025(10) 0.018(9)
C224 0.040(13) 0.031(11) 0.12(2) 0.018(12) 0.039(13) 0.026(10)
C225 0.023(11) 0.074(16) 0.067(15) 0.020(12) 0.005(10) 0.002(10)
C226 0.044(12) 0.050(12) 0.054(14) 0.012(10) 0.012(11) 0.005(10)
C231 0.029(9) 0.025(9) 0.045(10) 0.000(7) 0.025(8) 0.002(7)
C232 0.047(11) 0.018(8) 0.054(11) -0.003(8) 0.035(9) -0.007(8)
C233 0.029(10) 0.042(11) 0.033(10) -0.006(8) 0.010(8) 0.009(8)
C234 0.059(13) 0.021(9) 0.041(11) -0.009(8) 0.008(10) 0.000(9)
C235 0.028(10) 0.048(12) 0.046(12) -0.017(9) 0.004(9) -0.018(9)
C236 0.022(9) 0.032(9) 0.042(10) -0.001(8) 0.016(8) -0.010(7)
I3 0.0466(8) 0.0495(7) 0.0528(8) -0.0027(6) 0.0240(6) 0.0074(6)
C1 0.10(2) 0.14(2) 0.031(12) 0.025(15) 0.004(13) 0.040(19)
Cl11 0.113(5) 0.067(4) 0.095(5) -0.014(4) 0.009(4) 0.026(4)
Cl12 0.133(6) 0.078(5) 0.112(6) 0.032(4) -0.023(5) -0.011(5)
Cl13 0.140(6) 0.112(6) 0.164(7) 0.036(5) 0.105(6) 0.050(5)

loop_
_atom_type_symbol
_atom_type_description
_atom_type_scat_dispersion_real
_atom_type_scat_dispersion_imag
_atom_type_scat_source
Re Re -5.7900 5.8910 'International Tables Vol C Tables 4.2.6.8 and 6.1.1.4'
I I -0.3257 6.8362 'International Tables Vol C Tables 4.2.6.8 and 6.1.1.4'
Cl Cl 0.3639 0.7018 'International Tables Vol C Tables 4.2.6.8 and 6.1.1.4'
P P 0.2955 0.4335 'International Tables Vol C Tables 4.2.6.8 and 6.1.1.4'
N N 0.0311 0.0180 'International Tables Vol C Tables 4.2.6.8 and 6.1.1.4'
C C 0.0181 0.0091 'International Tables Vol C Tables 4.2.6.8 and 6.1.1.4'
H H 0.0000 0.0000 'International Tables Vol C Tables 4.2.6.8 and 6.1.1.4'

loop_
_geom_angle_atom_site_label_1
_geom_angle_atom_site_label_2
_geom_angle_atom_site_label_3
_geom_angle
_geom_angle_site_symmetry_1
_geom_angle_site_symmetry_3
_geom_angle_publ_flag
N13 Re N23 75.7(5) . . y
N13 Re P2 91.5(3) . . y
N23 Re P2 88.7(3) . . y
N13 Re P1 87.8(3) . . y
N23 Re P1 91.6(3) . . y
P2 Re P1 179.21(14) . . y
N13 Re I1 167.2(3) . . y
N23 Re I1 91.5(3) . . y
P2 Re I1 86.67(10) . . y
P1 Re I1 94.06(10) . . y
N13 Re I2 92.2(3) . . y
N23 Re I2 167.9(3) . . y
P2 Re I2 93.09(10) . . y
P1 Re I2 86.49(10) . . y
I1 Re I2 100.57(4) . . y
C111 P1 C121 100.3(7) . . y
C111 P1 C131 102.5(7) . . y
C121 P1 C131 101.7(7) . . y
C111 P1 Re 108.5(4) . . y
C121 P1 Re 119.7(6) . . y
C131 P1 Re 121.0(5) . . y
C211 P2 C221 98.3(7) . . y
C211 P2 C231 101.9(7) . . y
C221 P2 C231 103.4(7) . . y
C211 P2 Re 121.0(6) . . y
C221 P2 Re 120.8(5) . . y
C231 P2 Re 108.6(5) . . y
C12 N11 C15 107.9(12) . . y
C12 N11 H11 126.1 . . ?
C15 N11 H11 126.1 . . ?
C12 N13 C14 106.3(11) . . y
C12 N13 Re 115.3(9) . . y
C14 N13 Re 138.3(10) . . y
C22 N21 C25 105.2(12) . . y
C22 N21 H21 127.4 . . ?
C25 N21 H21 127.4 . . ?
C22 N23 C24 106.1(12) . . y
C22 N23 Re 116.6(10) . . y
C24 N23 Re 137.2(10) . . y
N13 C12 N11 110.6(13) . . y
N13 C12 C22 117.7(13) . . y
N11 C12 C22 131.7(13) . . y
C15 C14 N13 110.8(14) . . y
C15 C14 H14 124.6 . . ?
N13 C14 H14 124.6 . . ?
C14 C15 N11 104.3(13) . . y
C14 C15 H15 127.9 . . ?
N11 C15 H15 127.8 . . ?
N23 C22 N21 112.2(13) . . y
N23 C22 C12 114.6(14) . . y
N21 C22 C12 132.8(14) . . y
C25 C24 N23 108.5(13) . . y
C25 C24 H24 125.8 . . ?
N23 C24 H24 125.8 . . ?
C24 C25 N21 107.9(13) . . y
C24 C25 H25 126.0 . . ?
N21 C25 H25 126.1 . . ?
C116 C111 C112 118.7(14) . . y
C116 C111 P1 122.1(12) . . y
C112 C111 P1 118.6(12) . . y
C113 C112 C111 119.0(15) . . y
C113 C112 H112 120.5 . . ?
C111 C112 H112 120.5 . . ?
C112 C113 C114 119.1(16) . . y
C112 C113 H113 120.4 . . ?
C114 C113 H113 120.4 . . ?
C115 C114 C113 121.8(16) . . y
C115 C114 H114 119.1 . . ?
C113 C114 H114 119.1 . . ?
C114 C115 C116 118.0(16) . . y
C114 C115 H115 121.0 . . ?
C116 C115 H115 121.0 . . ?
C115 C116 C111 123.3(16) . . y
C115 C116 H116 118.3 . . ?
C111 C116 H116 118.4 . . ?
C122 C121 C126 118.1(15) . . y
C122 C121 P1 121.9(13) . . y
C126 C121 P1 119.1(13) . . y
C123 C122 C121 124.1(16) . . y
C123 C122 H122 118.0 . . ?
C121 C122 H122 118.0 . . ?
C122 C123 C124 119.1(15) . . y
C122 C123 H123 120.5 . . ?
C124 C123 H123 120.4 . . ?
C125 C124 C123 117.6(15) . . y
C125 C124 H124 121.2 . . ?
C123 C124 H124 121.2 . . ?
C124 C125 C126 123.2(17) . . y
C124 C125 H125 118.4 . . ?
C126 C125 H125 118.4 . . ?
C125 C126 C121 117.6(16) . . y
C125 C126 H126 121.2 . . ?
C121 C126 H126 121.2 . . ?
C136 C131 C132 121.1(15) . . y
C136 C131 P1 123.9(14) . . y
C132 C131 P1 114.9(12) . . y
C131 C132 C133 117.3(16) . . y
C131 C132 H132 121.4 . . ?
C133 C132 H132 121.3 . . ?
C134 C133 C132 119.4(18) . . y
C134 C133 H133 120.3 . . ?
C132 C133 H133 120.3 . . ?
C133 C134 C135 119.5(18) . . y
C133 C134 H134 120.3 . . ?
C135 C134 H134 120.3 . . ?
C136 C135 C134 122.3(19) . . y
C136 C135 H135 118.9 . . ?
C134 C135 H135 118.8 . . ?
C135 C136 C131 120.5(17) . . y
C135 C136 H136 119.8 . . ?
C131 C136 H136 119.8 . . ?
C216 C211 C212 115.2(14) . . y
C216 C211 P2 123.7(13) . . y
C212 C211 P2 121.1(12) . . y
C213 C212 C211 121.4(14) . . y
C213 C212 H212 119.3 . . ?
C211 C212 H212 119.3 . . ?
C214 C213 C212 119.4(16) . . y
C214 C213 H213 120.3 . . ?
C212 C213 H213 120.3 . . ?
C213 C214 C215 121.1(16) . . y
C213 C214 H214 119.4 . . ?
C215 C214 H214 119.4 . . ?
C216 C215 C214 119.0(16) . . y
C216 C215 H215 120.5 . . ?
C214 C215 H215 120.5 . . ?
C215 C216 C211 123.7(16) . . y
C215 C216 H216 118.1 . . ?
C211 C216 H216 118.1 . . ?
C226 C221 C222 120.0(17) . . y
C226 C221 P2 122.6(14) . . y
C222 C221 P2 117.0(12) . . y
C223 C222 C221 118.6(17) . . y
C223 C222 H222 120.7 . . ?
C221 C222 H222 120.7 . . ?
C222 C223 C224 123.1(17) . . y
C222 C223 H223 118.5 . . ?
C224 C223 H223 118.5 . . ?
C225 C224 C223 116.7(17) . . y
C225 C224 H224 121.7 . . ?
C223 C224 H224 121.7 . . ?
C224 C225 C226 122.2(19) . . y
C224 C225 H225 118.9 . . ?
C226 C225 H225 118.9 . . ?
C221 C226 C225 119.4(19) . . y
C221 C226 H226 120.3 . . ?
C225 C226 H226 120.3 . . ?
C232 C231 C236 120.5(14) . . y
C232 C231 P2 118.5(12) . . y
C236 C231 P2 120.5(11) . . y
C231 C232 C233 120.1(15) . . y
C231 C232 H232 120.0 . . ?
C233 C232 H232 120.0 . . ?
C234 C233 C232 118.8(15) . . y
C234 C233 H233 120.6 . . ?
C232 C233 H233 120.6 . . ?
C233 C234 C235 120.4(15) . . y
C233 C234 H234 119.8 . . ?
C235 C234 H234 119.8 . . ?
C236 C235 C234 121.1(16) . . y
C236 C235 H235 119.4 . . ?
C234 C235 H235 119.4 . . ?
C235 C236 C231 118.6(15) . . y
C235 C236 H236 120.7 . . ?
C231 C236 H236 120.7 . . ?
Cl11 C1 Cl13 112.2(11) . . y
Cl11 C1 Cl12 110.9(8) . . y
Cl13 C1 Cl12 108.2(9) . . y
Cl11 C1 H1 108.5 . . ?
Cl13 C1 H1 108.5 . . ?
Cl12 C1 H1 108.5 . . ?
Cl23 C2 Cl21 112(2) . . y
Cl23 C2 Cl22 111.1(17) . . y
Cl21 C2 Cl22 103.8(16) . . y
Cl23 C2 H2 109.8 . . ?
Cl21 C2 H2 110.0 . . ?
Cl22 C2 H2 110.2 . . ?
Cl33 C3 Cl31 107.3(16) . . y
Cl33 C3 Cl32 109.6(16) . . y
Cl31 C3 Cl32 105.7(16) . . y
Cl33 C3 H3 111.2 . . ?
Cl31 C3 H3 111.4 . . ?
Cl32 C3 H3 111.4 . . ?
Cl43 C4 Cl41 112(2) . . y
Cl43 C4 Cl42 107.1(18) . . y
Cl41 C4 Cl42 104.6(17) . . y
Cl43 C4 H4 111.0 . . ?
Cl41 C4 H4 110.9 . . ?
Cl42 C4 H4 111.0 . . ?
Cl53 C5 Cl51 109(2) . . y
Cl53 C5 Cl52 109(2) . . y
Cl51 C5 Cl52 107.3(19) . . y
Cl53 C5 H5 110 . . ?
Cl51 C5 H5 110 . . ?
Cl52 C5 H5 112 . . ?
Cl61 C6 Cl63 106.7(17) . . y
Cl61 C6 Cl62 103.7(14) . . y
Cl63 C6 Cl62 108.0(16) . . y
Cl61 C6 H6 112.6 . . ?
Cl63 C6 H6 112.6 . . ?
Cl62 C6 H6 112.7 . . ?

loop_
_geom_bond_atom_site_label_1
_geom_bond_atom_site_label_2
_geom_bond_distance
_geom_bond_site_symmetry_2
_geom_bond_publ_flag
Re N13 2.135(11) . y
Re N23 2.137(11) . y
Re P2 2.484(4) . y
Re P1 2.491(4) . y
Re I1 2.6712(15) . y
Re I2 2.6916(17) . y
P1 C111 1.848(15) . y
P1 C121 1.870(16) . y
P1 C131 1.881(15) . y
P2 C211 1.801(15) . y
P2 C221 1.854(16) . y
P2 C231 1.863(15) . y
N11 C12 1.346(16) . y
N11 C15 1.412(18) . y
N11 H11 0.8700 . ?
N13 C12 1.333(16) . y
N13 C14 1.371(16) . y
N21 C22 1.343(17) . y
N21 C25 1.414(18) . y
N21 H21 0.8700 . ?
N23 C22 1.341(17) . y
N23 C24 1.388(16) . y
C12 C22 1.445(18) . y
C14 C15 1.363(18) . y
C14 H14 0.9400 . ?
C15 H15 0.9400 . ?
C24 C25 1.353(19) . y
C24 H24 0.9400 . ?
C25 H25 0.9400 . ?
C111 C116 1.37(2) . y
C111 C112 1.410(18) . y
C112 C113 1.39(2) . y
C112 H112 0.9400 . ?
C113 C114 1.40(2) . y
C113 H113 0.9400 . ?
C114 C115 1.36(2) . y
C114 H114 0.9400 . ?
C115 C116 1.368(19) . y
C115 H115 0.9400 . ?
C116 H116 0.9400 . ?
C121 C122 1.358(19) . y
C121 C126 1.404(19) . y
C122 C123 1.347(18) . y
C122 H122 0.9400 . ?
C123 C124 1.392(19) . y
C123 H123 0.9400 . ?
C124 C125 1.38(2) . y
C124 H124 0.9400 . ?
C125 C126 1.381(19) . y
C125 H125 0.9400 . ?
C126 H126 0.9400 . ?
C131 C136 1.324(19) . y
C131 C132 1.40(2) . y
C132 C133 1.43(2) . y
C132 H132 0.9400 . ?
C133 C134 1.34(2) . y
C133 H133 0.9400 . ?
C134 C135 1.37(2) . y
C134 H134 0.9400 . ?
C135 C136 1.32(2) . y
C135 H135 0.9400 . ?
C136 H136 0.9400 . ?
C211 C216 1.378(19) . y
C211 C212 1.412(19) . y
C212 C213 1.408(18) . y
C212 H212 0.9400 . ?
C213 C214 1.336(19) . y
C213 H213 0.9400 . ?
C214 C215 1.38(2) . y
C214 H214 0.9400 . ?
C215 C216 1.37(2) . y
C215 H215 0.9400 . ?
C216 H216 0.9400 . ?
C221 C226 1.34(2) . y
C221 C222 1.40(2) . y
C222 C223 1.352(19) . y
C222 H222 0.9400 . ?
C223 C224 1.38(2) . y
C223 H223 0.9400 . ?
C224 C225 1.35(2) . y
C224 H224 0.9400 . ?
C225 C226 1.40(2) . y
C225 H225 0.9400 . ?
C226 H226 0.9400 . ?
C231 C232 1.358(18) . y
C231 C236 1.434(18) . y
C232 C233 1.390(19) . y
C232 H232 0.9400 . ?
C233 C234 1.37(2) . y
C233 H233 0.9400 . ?
C234 C235 1.41(2) . y
C234 H234 0.9400 . ?
C235 C236 1.304(19) . y
C235 H235 0.9400 . ?
C236 H236 0.9400 . ?
C1 Cl11 1.725(14) . y
C1 Cl13 1.731(14) . y
C1 Cl12 1.778(17) . y
C1 H1 0.9900 . ?
C2 Cl23 1.739(18) . y
C2 Cl21 1.746(18) . y
C2 Cl22 1.79(2) . y
C2 H2 0.9900 . ?
C3 Cl33 1.745(17) . y
C3 Cl31 1.749(17) . y
C3 Cl32 1.80(2) . y
C3 H3 0.9900 . ?
C4 Cl43 1.733(18) . y
C4 Cl41 1.739(18) . y
C4 Cl42 1.79(2) . y
C4 H4 0.9900 . ?
C5 Cl53 1.737(18) . y
C5 Cl51 1.742(18) . y
C5 Cl52 1.79(2) . y
C5 H5 0.9900 . ?
C6 Cl61 1.744(17) . y
C6 Cl63 1.747(17) . y
C6 Cl62 1.79(2) . y
C6 H6 0.9900 . ?

loop_
_geom_hbond_atom_site_label_D
_geom_hbond_atom_site_label_H
_geom_hbond_distance_DH
_geom_hbond_distance_HA
_geom_hbond_angle_DHA
_geom_hbond_distance_DA
_geom_hbond_atom_site_label_A
_geom_hbond_site_symmetry_A
_geom_hbond_publ_flag
N11 H11 0.87 2.67 157.7 3.487(12) I3 1_555 y
N21 H21 0.87 2.69 154.8 3.499(13) I3 1_555 y

loop_
_geom_torsion_atom_site_label_1
_geom_torsion_atom_site_label_2
_geom_torsion_atom_site_label_3
_geom_torsion_atom_site_label_4
_geom_torsion
_geom_torsion_site_symmetry_1
_geom_torsion_site_symmetry_2
_geom_torsion_site_symmetry_3
_geom_torsion_site_symmetry_4
_geom_torsion_publ_flag
N13 Re P1 C111 17.5(6) . . . . y
N23 Re P1 C111 93.2(6) . . . . y
P2 Re P1 C111 -17(9) . . . . y
I1 Re P1 C111 -175.2(5) . . . . y
I2 Re P1 C111 -74.9(5) . . . . y
N13 Re P1 C121 131.5(7) . . . . y
N23 Re P1 C121 -152.8(7) . . . . y
P2 Re P1 C121 97(9) . . . . y
I1 Re P1 C121 -61.2(6) . . . . y
I2 Re P1 C121 39.2(6) . . . . y
N13 Re P1 C131 -100.4(7) . . . . y
N23 Re P1 C131 -24.8(7) . . . . y
P2 Re P1 C131 -135(9) . . . . y
I1 Re P1 C131 66.8(6) . . . . y
I2 Re P1 C131 167.2(6) . . . . y
N13 Re P2 C211 -29.5(6) . . . . y
N23 Re P2 C211 -105.2(6) . . . . y
P1 Re P2 C211 5(9) . . . . y
I1 Re P2 C211 163.2(6) . . . . y
I2 Re P2 C211 62.8(6) . . . . y
N13 Re P2 C221 -153.2(7) . . . . y
N23 Re P2 C221 131.0(7) . . . . y
P1 Re P2 C221 -119(9) . . . . y
I1 Re P2 C221 39.5(7) . . . . y
I2 Re P2 C221 -60.9(7) . . . . y
N13 Re P2 C231 87.7(6) . . . . y
N23 Re P2 C231 12.0(6) . . . . y
P1 Re P2 C231 122(9) . . . . y
I1 Re P2 C231 -79.6(5) . . . . y
I2 Re P2 C231 180.0(5) . . . . y
N23 Re N13 C12 -0.6(10) . . . . y
P2 Re N13 C12 -88.8(10) . . . . y
P1 Re N13 C12 91.6(10) . . . . y
I1 Re N13 C12 -7(2) . . . . y
I2 Re N13 C12 178.0(10) . . . . y
N23 Re N13 C14 -179.2(14) . . . . y
P2 Re N13 C14 92.6(14) . . . . y
P1 Re N13 C14 -87.0(14) . . . . y
I1 Re N13 C14 174.3(9) . . . . y
I2 Re N13 C14 -0.6(14) . . . . y
N13 Re N23 C22 2.1(10) . . . . y
P2 Re N23 C22 94.0(10) . . . . y
P1 Re N23 C22 -85.3(10) . . . . y
I1 Re N23 C22 -179.4(10) . . . . y
I2 Re N23 C22 -5(2) . . . . y
N13 Re N23 C24 -174.8(15) . . . . y
P2 Re N23 C24 -82.8(14) . . . . y
P1 Re N23 C24 97.9(14) . . . . y
I1 Re N23 C24 3.8(15) . . . . y
I2 Re N23 C24 178.7(9) . . . . y
C14 N13 C12 N11 0.1(16) . . . . y
Re N13 C12 N11 -179.0(9) . . . . y
C14 N13 C12 C22 178.2(12) . . . . y
Re N13 C12 C22 -0.8(17) . . . . y
C15 N11 C12 N13 1.9(17) . . . . y
C15 N11 C12 C22 -175.9(16) . . . . y
C12 N13 C14 C15 -2.1(17) . . . . y
Re N13 C14 C15 176.6(11) . . . . y
N13 C14 C15 N11 3.2(18) . . . . y
C12 N11 C15 C14 -3.0(18) . . . . y
C24 N23 C22 N21 1.0(17) . . . . y
Re N23 C22 N21 -176.8(9) . . . . y
C24 N23 C22 C12 174.7(12) . . . . y
Re N23 C22 C12 -3.1(17) . . . . y
C25 N21 C22 N23 -2.3(17) . . . . y
C25 N21 C22 C12 -174.4(16) . . . . y
N13 C12 C22 N23 3(2) . . . . y
N11 C12 C22 N23 -179.7(15) . . . . y
N13 C12 C22 N21 174.6(15) . . . . y
N11 C12 C22 N21 -8(3) . . . . y
C22 N23 C24 C25 0.8(17) . . . . y
Re N23 C24 C25 177.9(11) . . . . y
N23 C24 C25 N21 -2.2(17) . . . . y
C22 N21 C25 C24 2.7(17) . . . . y
C121 P1 C111 C116 -42.2(14) . . . . y
C131 P1 C111 C116 -146.8(13) . . . . y
Re P1 C111 C116 84.1(13) . . . . y
C121 P1 C111 C112 147.0(11) . . . . y
C131 P1 C111 C112 42.5(12) . . . . y
Re P1 C111 C112 -86.7(11) . . . . y
C116 C111 C112 C113 1(2) . . . . y
P1 C111 C112 C113 172.3(11) . . . . y
C111 C112 C113 C114 1(2) . . . . y
C112 C113 C114 C115 -1(3) . . . . y
C113 C114 C115 C116 -1(3) . . . . y
C114 C115 C116 C111 3(3) . . . . y
C112 C111 C116 C115 -3(2) . . . . y
P1 C111 C116 C115 -174.1(13) . . . . y
C111 P1 C121 C122 -43.2(16) . . . . y
C131 P1 C121 C122 62.0(16) . . . . y
Re P1 C121 C122 -161.6(13) . . . . y
C111 P1 C121 C126 147.5(14) . . . . y
C131 P1 C121 C126 -107.3(14) . . . . y
Re P1 C121 C126 29.1(16) . . . . y
C126 C121 C122 C123 -5(3) . . . . y
P1 C121 C122 C123 -174.4(13) . . . . y
C121 C122 C123 C124 1(3) . . . . y
C122 C123 C124 C125 2(3) . . . . y
C123 C124 C125 C126 -2(3) . . . . y
C124 C125 C126 C121 -2(3) . . . . y
C122 C121 C126 C125 5(3) . . . . y
P1 C121 C126 C125 175.0(12) . . . . y
C111 P1 C131 C136 33.7(16) . . . . y
C121 P1 C131 C136 -69.7(16) . . . . y
Re P1 C131 C136 154.6(13) . . . . y
C111 P1 C131 C132 -150.7(11) . . . . y
C121 P1 C131 C132 105.8(12) . . . . y
Re P1 C131 C132 -29.8(13) . . . . y
C136 C131 C132 C133 -1(2) . . . . y
P1 C131 C132 C133 -176.3(12) . . . . y
C131 C132 C133 C134 1(3) . . . . y
C132 C133 C134 C135 -1(3) . . . . y
C133 C134 C135 C136 1(3) . . . . y
C134 C135 C136 C131 0(3) . . . . y
C132 C131 C136 C135 0(3) . . . . y
P1 C131 C136 C135 175.7(13) . . . . y
C221 P2 C211 C216 -69.6(14) . . . . y
C231 P2 C211 C216 36.0(15) . . . . y
Re P2 C211 C216 156.6(11) . . . . y
C221 P2 C211 C212 107.1(13) . . . . y
C231 P2 C211 C212 -147.2(12) . . . . y
Re P2 C211 C212 -26.6(14) . . . . y
C216 C211 C212 C213 -3(2) . . . . y
P2 C211 C212 C213 -179.6(11) . . . . y
C211 C212 C213 C214 3(2) . . . . y
C212 C213 C214 C215 -3(2) . . . . y
C213 C214 C215 C216 3(3) . . . . y
C214 C215 C216 C211 -2(3) . . . . y
C212 C211 C216 C215 2(2) . . . . y
P2 C211 C216 C215 179.0(13) . . . . y
C211 P2 C221 C226 74.1(16) . . . . y
C231 P2 C221 C226 -30.4(17) . . . . y
Re P2 C221 C226 -152.0(13) . . . . y
C211 P2 C221 C222 -99.1(13) . . . . y
C231 P2 C221 C222 156.4(13) . . . . y
Re P2 C221 C222 34.8(15) . . . . y
C226 C221 C222 C223 2(3) . . . . y
P2 C221 C222 C223 175.6(12) . . . . y
C221 C222 C223 C224 -2(3) . . . . y
C222 C223 C224 C225 2(3) . . . . y
C223 C224 C225 C226 -1(3) . . . . y
C222 C221 C226 C225 -1(3) . . . . y
P2 C221 C226 C225 -174.5(13) . . . . y
C224 C225 C226 C221 1(3) . . . . y
C211 P2 C231 C232 43.6(15) . . . . y
C221 P2 C231 C232 145.2(13) . . . . y
Re P2 C231 C232 -85.3(13) . . . . y
C211 P2 C231 C236 -145.3(13) . . . . y
C221 P2 C231 C236 -43.6(14) . . . . y
Re P2 C231 C236 85.8(13) . . . . y
C236 C231 C232 C233 4(2) . . . . y
P2 C231 C232 C233 175.1(12) . . . . y
C231 C232 C233 C234 -1(2) . . . . y
C232 C233 C234 C235 1(2) . . . . y
C233 C234 C235 C236 -6(3) . . . . y
C234 C235 C236 C231 9(3) . . . . y
C232 C231 C236 C235 -8(2) . . . . y
P2 C231 C236 C235 -179.4(13) . . . . y
